data_7707396
loop_
_publ_author_name
'Yu, Jing-Wei'
'Yu, Hai-Jiao'
'Ren, Qiu'
'Zhang, Jin'
'Zou, Yang'
'Luo, Hong-Bin'
'Wang, Lifeng'
'Ren, Xiao-Ming'

_publ_section_title
;
 Humidity-sensitive irreversible phase transformation of open-framework
 zinc phosphate and its water-assisted high proton conduction properties.
;
_journal_issue 23
_journal_name_full 'Dalton transactions (Cambridge, England : 2003)'
_journal_page_first 8070
_journal_page_last 8075
_journal_paper_doi 10.1039/d1dt00296a
_journal_volume 50
_journal_year 2021
_chemical_formula_moiety '0.25(H24 O64 P16 Zn8), 2(C4 H7.98 N)'
_chemical_formula_sum 'C8 H22 N2 O16 P4 Zn2'
_chemical_formula_weight 656.89
_space_group_crystal_system orthorhombic
_space_group_IT_number 43
_space_group_name_Hall 'F 2 -2d'
_space_group_name_H-M_alt 'F d d 2'
_atom_sites_solution_hydrogens geom
_atom_sites_solution_primary dual
_audit_block_doi 10.5517/ccdc.csd.cc26ry1z
_audit_creation_date 2019-10-25
_audit_creation_method
;
Olex2 1.2-beta
(compiled 2018.05.29 svn.r3508 for OlexSys, GUI svn.r5506)
;
_audit_update_record
;
2020-12-07 deposited with the CCDC.	2021-05-17 downloaded from the CCDC.
;
_cell_angle_alpha 90
_cell_angle_beta 90
_cell_angle_gamma 90
_cell_formula_units_Z 4
_cell_length_a 15.987(14)
_cell_length_b 9.949(8)
_cell_length_c 15.258(8)
_cell_measurement_reflns_used 2633
_cell_measurement_temperature 301(2)
_cell_measurement_theta_max 27.661
_cell_measurement_theta_min 4.685
_cell_volume 2427(3)
_computing_cell_refinement 'SAINT V8.38A (?, 2016)'
_computing_data_reduction 'SAINT V8.38A (?, 2016)'
_computing_molecular_graphics 'Olex2 (Dolomanov et al., 2009)'
_computing_publication_material 'Olex2 (Dolomanov et al., 2009)'
_computing_structure_refinement 'XL (Sheldrick, 2008)'
_computing_structure_solution 'ShelXT (Sheldrick, 2015)'
_diffrn_ambient_temperature 301.01
_diffrn_measured_fraction_theta_full 0.934
_diffrn_measured_fraction_theta_max 0.938
_diffrn_measurement_device_type 'CCD area detector'
_diffrn_measurement_method 'phi and omega scans'
_diffrn_radiation_monochromator graphite
_diffrn_radiation_type MoK\a
_diffrn_radiation_wavelength 0.71073
_diffrn_reflns_av_R_equivalents 0.0444
_diffrn_reflns_av_unetI/netI 0.0425
_diffrn_reflns_Laue_measured_fraction_full 0.934
_diffrn_reflns_Laue_measured_fraction_max 0.938
_diffrn_reflns_limit_h_max 20
_diffrn_reflns_limit_h_min -20
_diffrn_reflns_limit_k_max 12
_diffrn_reflns_limit_k_min -12
_diffrn_reflns_limit_l_max 17
_diffrn_reflns_limit_l_min -19
_diffrn_reflns_number 5234
_diffrn_reflns_point_group_measured_fraction_full 0.935
_diffrn_reflns_point_group_measured_fraction_max 0.938
_diffrn_reflns_theta_full 25.242
_diffrn_reflns_theta_max 27.640
_diffrn_reflns_theta_min 5.101
_exptl_absorpt_coefficient_mu 2.312
_exptl_absorpt_correction_T_max 0.7456
_exptl_absorpt_correction_T_min 0.4840
_exptl_absorpt_correction_type multi-scan
_exptl_absorpt_process_details
;
SADABS-2016/2 (Bruker,2016/2) was used for absorption correction.
wR2(int) was 0.1416 before and 0.0782 after correction.
The Ratio of minimum to maximum transmission is 0.6491.
The \l/2 correction factor is Not present.
;
_exptl_crystal_colour colorless
_exptl_crystal_density_diffrn 1.798
_exptl_crystal_description block
_exptl_crystal_F_000 1328
_exptl_crystal_size_max 0.12
_exptl_crystal_size_mid 0.08
_exptl_crystal_size_min 0.05
_refine_diff_density_max 0.546
_refine_diff_density_min -0.560
_refine_diff_density_rms 0.203
_refine_ls_abs_structure_details
;
 Refined as an inversion twin.
;
_refine_ls_abs_structure_Flack 0.25(2)
_refine_ls_extinction_coef 0.019(3)
_refine_ls_extinction_expression Fc^*^=kFc[1+0.001xFc^2^\l^3^/sin(2\q)]^-1/4^
_refine_ls_extinction_method 'SHELXL-2016/6 (Sheldrick 2016)'
_refine_ls_goodness_of_fit_ref 1.186
_refine_ls_hydrogen_treatment constr
_refine_ls_matrix_type full
_refine_ls_number_parameters 95
_refine_ls_number_reflns 1255
_refine_ls_number_restraints 1
_refine_ls_restrained_S_all 1.185
_refine_ls_R_factor_all 0.0321
_refine_ls_R_factor_gt 0.0309
_refine_ls_shift/su_max 0.000
_refine_ls_shift/su_mean 0.000
_refine_ls_structure_factor_coef Fsqd
_refine_ls_weighting_details 'w=1/[\s^2^(Fo^2^)+(0.0566P)^2^] where P=(Fo^2^+2Fc^2^)/3'
_refine_ls_weighting_scheme calc
_refine_ls_wR_factor_gt 0.0884
_refine_ls_wR_factor_ref 0.0896
_reflns_Friedel_coverage 0.929
_reflns_Friedel_fraction_full 0.936
_reflns_Friedel_fraction_max 0.939
_reflns_number_gt 1217
_reflns_number_total 1255
_reflns_threshold_expression 'I > 2\s(I)'
_cod_data_source_file d1dt00296a2.cif
_cod_data_source_block 1
_cod_depositor_comments 'Adding full bibliography for 7707395--7707396.cif.'
_cod_database_code 7707396
_shelx_shelxl_version_number 2016/6
_shelx_space_group_comment
;
The symmetry employed for this shelxl refinement is uniquely defined
by the following loop, which should always be used as a source of
symmetry information in preference to the above space-group names.
They are only intended as comments.
;
_shelx_estimated_absorpt_t_max 0.893
_shelx_estimated_absorpt_t_min 0.769
_olex2_refinement_description
;
1. Twinned data refinement
 Scales: 0.75(2)
 0.25(2)
2. Fixed Uiso
 At 1.5 times of:
  All C(H,H,H) groups, All O(H) groups
3. Others
 Sof(C1')=Sof(H1'A)=Sof(H1'B)=Sof(H1'C)=Sof(C2')=Sof(H2'A)=Sof(H2'B)=Sof(H2'C)=
 1-FVAR(1)
 Sof(C1)=Sof(C2)=Sof(H2A)=Sof(H2B)=Sof(H2C)=FVAR(1)
 Fixed Sof: H4(0.5)
4.a Me refined with riding coordinates:
 C2(H2A,H2B,H2C), C1'(H1'A,H1'B,H1'C), C2'(H2'A,H2'B,H2'C)
4.b Tetrahedral OH refined with riding coordinates:
 O3(H3), O4(H4)
;
_olex2_submission_special_instructions 'No special instructions were received'

loop_
_space_group_symop_operation_xyz
'x, y, z'
'-x, -y, z'
'x+1/4, -y+1/4, z+1/4'
'-x+1/4, y+1/4, z+1/4'
'x, y+1/2, z+1/2'
'-x, -y+1/2, z+1/2'
'x+1/4, -y+3/4, z+3/4'
'-x+1/4, y+3/4, z+3/4'
'x+1/2, y, z+1/2'
'-x+1/2, -y, z+1/2'
'x+3/4, -y+1/4, z+3/4'
'-x+3/4, y+1/4, z+3/4'
'x+1/2, y+1/2, z'
'-x+1/2, -y+1/2, z'
'x+3/4, -y+3/4, z+1/4'
'-x+3/4, y+3/4, z+1/4'

loop_
_atom_site_label
_atom_site_type_symbol
_atom_site_fract_x
_atom_site_fract_y
_atom_site_fract_z
_atom_site_U_iso_or_equiv
_atom_site_adp_type
_atom_site_occupancy
_atom_site_site_symmetry_order
_atom_site_calc_flag
_atom_site_refinement_flags_posn
_atom_site_refinement_flags_adp
_atom_site_refinement_flags_occupancy
_atom_site_disorder_assembly
_atom_site_disorder_group
Zn1 Zn 0.000000 0.500000 0.09211(3) 0.0269(4) Uani 1 2 d S T P . .
P1 P 0.12931(8) 0.53366(13) 0.24759(8) 0.0303(4) Uani 1 1 d . . . . .
O1 O 0.0410(3) 0.3591(5) 0.0158(3) 0.0501(11) Uani 1 1 d . . . . .
O2 O 0.0863(2) 0.5811(4) 0.1645(3) 0.0388(8) Uani 1 1 d . . . . .
O3 O 0.1478(4) 0.3785(4) 0.2388(3) 0.0546(12) Uani 1 1 d . . . . .
H3 H 0.180679 0.365981 0.198336 0.082 Uiso 1 1 calc R . . . .
O4 O 0.0713(3) 0.5430(5) 0.3287(3) 0.0478(11) Uani 1 1 d . . . . .
H4 H 0.027763 0.502002 0.318934 0.072 Uiso 0.5 1 calc R . . . .
N1 N 0.250000 0.750000 0.9834(5) 0.0463(19) Uani 1 2 d S T P . .
C1 C 0.272(2) 0.672(3) 1.062(2) 0.136(12) Uani 0.67(4) 1 d . . . A 1
C2 C 0.287(4) 0.847(7) 0.926(3) 0.29(5) Uani 0.67(4) 1 d . . . A 1
H2A H 0.313310 0.916355 0.960004 0.441 Uiso 0.67(4) 1 calc R . . A 1
H2B H 0.328025 0.804007 0.889634 0.441 Uiso 0.67(4) 1 calc R . . A 1
H2C H 0.244367 0.886207 0.889634 0.441 Uiso 0.67(4) 1 calc R . . A 1
C1' C 0.251(2) 0.612(3) 0.998(4) 0.095(17) Uani 0.33(4) 1 d . . . A 2
H1'A H 0.250773 0.565042 0.943151 0.142 Uiso 0.33(4) 1 calc R . . A 2
H1'B H 0.299709 0.587756 1.030948 0.142 Uiso 0.33(4) 1 calc R . . A 2
H1'C H 0.201652 0.586698 1.030948 0.142 Uiso 0.33(4) 1 calc R . . A 2
C2' C 0.350(2) 0.749(4) 0.972(4) 0.099(17) Uani 0.33(4) 1 d . . . A 2
H2'A H 0.368958 0.658676 0.960402 0.148 Uiso 0.33(4) 1 calc R . . A 2
H2'B H 0.365974 0.806029 0.924152 0.148 Uiso 0.33(4) 1 calc R . . A 2
H2'C H 0.376187 0.780661 1.024992 0.148 Uiso 0.33(4) 1 calc R . . A 2

loop_
_atom_site_aniso_label
_atom_site_aniso_U_11
_atom_site_aniso_U_22
_atom_site_aniso_U_33
_atom_site_aniso_U_23
_atom_site_aniso_U_13
_atom_site_aniso_U_12
Zn1 0.0218(4) 0.0402(5) 0.0185(4) 0.000 0.000 0.0017(3)
P1 0.0306(7) 0.0390(7) 0.0213(6) -0.0076(5) -0.0045(4) -0.0033(5)
O1 0.0319(19) 0.080(3) 0.039(2) -0.027(2) 0.0006(14) 0.0162(19)
O2 0.0357(19) 0.0468(19) 0.0338(19) 0.0007(15) -0.0124(13) -0.0035(16)
O3 0.088(4) 0.044(2) 0.031(2) -0.0037(17) -0.004(2) 0.008(2)
O4 0.039(2) 0.073(3) 0.0321(19) -0.0186(19) 0.0018(16) -0.014(2)
N1 0.069(6) 0.040(4) 0.030(4) 0.000 0.000 -0.008(3)
C1 0.17(2) 0.13(2) 0.103(19) 0.053(17) -0.057(16) -0.026(17)
C2 0.40(10) 0.36(9) 0.12(3) 0.02(4) 0.04(4) -0.29(9)
C1' 0.11(3) 0.034(13) 0.14(4) 0.005(17) 0.03(3) 0.014(11)
C2' 0.048(17) 0.13(4) 0.12(4) 0.03(2) -0.003(18) -0.003(14)

loop_
_atom_type_symbol
_atom_type_description
_atom_type_scat_dispersion_real
_atom_type_scat_dispersion_imag
_atom_type_scat_source
C C 0.0033 0.0016 'International Tables Vol C Tables 4.2.6.8 and 6.1.1.4'
H H 0.0000 0.0000 'International Tables Vol C Tables 4.2.6.8 and 6.1.1.4'
N N 0.0061 0.0033 'International Tables Vol C Tables 4.2.6.8 and 6.1.1.4'
O O 0.0106 0.0060 'International Tables Vol C Tables 4.2.6.8 and 6.1.1.4'
P P 0.1023 0.0942 'International Tables Vol C Tables 4.2.6.8 and 6.1.1.4'
Zn Zn 0.2839 1.4301 'International Tables Vol C Tables 4.2.6.8 and 6.1.1.4'

loop_
_geom_angle_atom_site_label_1
_geom_angle_atom_site_label_2
_geom_angle_atom_site_label_3
_geom_angle
_geom_angle_site_symmetry_1
_geom_angle_site_symmetry_3
_geom_angle_publ_flag
O1 Zn1 O1 106.1(3) 2_565 . ?
O1 Zn1 O2 113.70(18) . . ?
O1 Zn1 O2 106.39(19) 2_565 . ?
O1 Zn1 O2 113.70(18) 2_565 2_565 ?
O1 Zn1 O2 106.39(19) . 2_565 ?
O2 Zn1 O2 110.7(3) . 2_565 ?
O1 P1 O2 112.5(3) 4 . ?
O1 P1 O3 110.2(3) 4 . ?
O1 P1 O4 109.3(2) 4 . ?
O2 P1 O3 108.6(2) . . ?
O2 P1 O4 112.2(3) . . ?
O4 P1 O3 103.8(3) . . ?
P1 O1 Zn1 139.4(3) 8_544 . ?
P1 O2 Zn1 131.9(3) . . ?
P1 O3 H3 109.5 . . ?
P1 O4 H4 109.5 . . ?
C1 N1 C1 71(3) 14_565 . ?
C1 N1 C2' 81(2) 14_565 14_565 ?
C1 N1 C2' 109(2) . 14_565 ?
C2 N1 C1 104(3) . 14_565 ?
C2 N1 C1 139(3) . . ?
C2 N1 C1 139(3) 14_565 14_565 ?
C2 N1 C1 104(3) 14_565 . ?
C2 N1 C2 105(4) 14_565 . ?
C2 N1 C2' 62(3) 14_565 14_565 ?
C2 N1 C2' 110(4) . 14_565 ?
C1' N1 C1' 161(5) 14_565 . ?
C1' N1 C2' 90.2(19) 14_565 14_565 ?
C1' N1 C2' 92(2) 14_565 . ?
C1' N1 C2' 92(2) . 14_565 ?
C1' N1 C2' 90.2(19) . . ?
C2' N1 C2' 168(4) . 14_565 ?
N1 C1 C1 54.7(17) . 14_565 ?
N1 C2 H2A 109.5 . . ?
N1 C2 H2B 109.5 . . ?
N1 C2 H2C 109.5 . . ?
H2A C2 H2B 109.5 . . ?
H2A C2 H2C 109.5 . . ?
H2B C2 H2C 109.5 . . ?
N1 C1' H1'A 109.5 . . ?
N1 C1' H1'B 109.5 . . ?
N1 C1' H1'C 109.5 . . ?
H1'A C1' H1'B 109.5 . . ?
H1'A C1' H1'C 109.5 . . ?
H1'B C1' H1'C 109.5 . . ?
N1 C2' H2'A 109.5 . . ?
N1 C2' H2'B 109.5 . . ?
N1 C2' H2'C 109.5 . . ?
H2'A C2' H2'B 109.5 . . ?
H2'A C2' H2'C 109.5 . . ?
H2'B C2' H2'C 109.5 . . ?

loop_
_geom_bond_atom_site_label_1
_geom_bond_atom_site_label_2
_geom_bond_distance
_geom_bond_site_symmetry_2
_geom_bond_publ_flag
Zn1 O1 1.937(4) 2_565 ?
Zn1 O1 1.937(4) . ?
Zn1 O2 1.943(4) 2_565 ?
Zn1 O2 1.943(4) . ?
P1 O1 1.504(4) 4 ?
P1 O2 1.517(4) . ?
P1 O3 1.577(5) . ?
P1 O4 1.549(4) . ?
O3 H3 0.8200 . ?
O4 H4 0.8200 . ?
N1 C1 1.47(2) . ?
N1 C1 1.47(2) 14_565 ?
N1 C2 1.43(3) 14_565 ?
N1 C2 1.43(3) . ?
N1 C1' 1.40(3) . ?
N1 C1' 1.40(3) 14_565 ?
N1 C2' 1.62(4) . ?
N1 C2' 1.62(4) 14_565 ?
C1 C1 1.70(8) 14_565 ?
C2 H2A 0.9600 . ?
C2 H2B 0.9600 . ?
C2 H2C 0.9600 . ?
C1' H1'A 0.9600 . ?
C1' H1'B 0.9600 . ?
C1' H1'C 0.9600 . ?
C2' H2'A 0.9600 . ?
C2' H2'B 0.9600 . ?
C2' H2'C 0.9600 . ?

loop_
_twin_individual_id
_twin_individual_mass_fraction_refined
1 0.75(2)
2 0.25(2)
